data_9014242
loop_
_publ_author_name
'Arletti, R.'
'Quartieri, S.'
'Vezzalini, G.'

_publ_section_title
;
 Elastic behavior of zeolite boggsite in silicon oil and aqueous medium:
 A case of high-pressure-induced over hydration,
 Sample: P = 0.0 GPa on release of pressure
 Note: assignment of site chemistry does not match chemical analysis
;
_journal_name_full 'American Mineralogist'
_journal_page_first 1247
_journal_page_last 1256
_journal_paper_doi 10.2138/am.2010.3482
_journal_volume 95
_journal_year 2010
_chemical_formula_sum 'Ca3.64 O67.52 Si24'
_chemical_name_mineral Boggsite
_space_group_IT_number 74
_symmetry_space_group_name_Hall '-I 2b 2'
_symmetry_space_group_name_H-M 'I m m a'
_cell_angle_alpha 90
_cell_angle_beta 90
_cell_angle_gamma 90
_cell_formula_units_Z 4
_cell_length_a 20.326
_cell_length_b 23.883
_cell_length_c 12.836
_cell_volume 6231.183
_database_code_amcsd 0017095
_exptl_crystal_density_diffrn 2.026
_cod_original_formula_sum 'Si24 O67.52 Ca3.64'
_cod_database_code 9014242

loop_
_space_group_symop_operation_xyz
x,y,z
1/2+x,1/2+y,1/2+z
x,1/2-y,z
1/2+x,-y,1/2+z
-x,1/2+y,-z
1/2-x,+y,1/2-z
-x,y,z
1/2-x,1/2+y,1/2+z
x,-y,-z
1/2+x,1/2-y,1/2-z
x,1/2+y,-z
1/2+x,+y,1/2-z
-x,1/2-y,z
1/2-x,-y,1/2+z
-x,-y,-z
1/2-x,1/2-y,1/2-z

loop_
_atom_site_label
_atom_site_fract_x
_atom_site_fract_y
_atom_site_fract_z
_atom_site_occupancy
_atom_site_U_iso_or_equiv
_atom_site_type_symbol
_atom_site_attached_hydrogens
Si1 0.18890 0.18530 0.66900 1.00000 0.01500 Si 0
Si2 0.18520 0.02090 0.32400 1.00000 0.01500 Si 0
Si3 0.07740 0.18540 0.83400 1.00000 0.01500 Si 0
Si4 0.07800 0.02360 0.16700 1.00000 0.01500 Si 0
Si5 0.22370 0.07960 0.53200 1.00000 0.01500 Si 0
Si6 0.12110 0.08260 0.96000 1.00000 0.01500 Si 0
O1 0.18500 0.25000 0.62800 1.00000 0.01200 O 0
O2 0.11700 0.17300 0.72700 1.00000 0.01200 O 0
O3 0.20200 0.14100 0.57600 1.00000 0.01200 O 0
O4 0.18900 0.07100 0.41500 1.00000 0.01200 O 0
O5 0.11400 0.04400 0.27500 1.00000 0.01200 O 0
O6 0.08400 0.25000 0.86700 1.00000 0.01200 O 0
O7 0.00000 0.17300 0.80100 1.00000 0.01200 O 0
O8 0.00000 0.02800 0.19600 1.00000 0.01200 O 0
O9 0.19100 0.04040 0.61800 1.00000 0.01200 O 0
O10 0.09800 0.14500 0.93100 1.00000 0.01200 O 0
O11 0.09200 0.06780 0.07400 1.00000 0.01200 O 0
O12 0.19880 0.08120 0.96800 1.00000 0.01200 O 0
O13 0.10300 0.03750 0.87400 1.00000 0.01200 O 0
O14 0.25000 0.18500 0.75000 1.00000 0.01200 O 0
O15 0.25000 -0.02660 0.75000 1.00000 0.01200 O 0
CaX1 0.00000 0.18000 0.14400 0.53000 0.17400 Ca 0
OX2 0.18600 0.16400 0.22100 1.15000 0.17400 O 0
OX3 0.19800 0.25000 0.07700 0.59000 0.17400 O 0
OX4 0.13000 0.17700 0.49500 0.53000 0.17400 O 0
OX5 0.00000 0.25000 0.52000 0.96000 0.17400 O 0
OX6 0.00000 -0.04400 0.40900 1.11000 0.17400 O 0
CaX7 0.07900 0.14200 0.37900 0.44000 0.17400 Ca 0
OX8 0.05000 0.14100 0.57700 0.71000 0.17400 O 0
CaX9 0.06400 0.25000 0.29400 0.41000 0.17400 Ca 0
OX10 0.10700 0.25000 0.07500 0.91000 0.17400 O 0
OX11 0.17900 0.25000 0.35100 0.96000 0.17400 O 0
OX12 0.21800 0.25000 0.15700 0.44000 0.17400 O 0
OX13 0.00000 0.07900 0.40700 0.90000 0.17400 O 0

loop_
_cod_changelog_entry_id
_cod_changelog_entry_author
_cod_changelog_entry_date
_cod_changelog_entry_text
1
;cod-tools version 3.8.0
Id: cif_guess_AMCSD_atom_types 9581 2023-05-17 12:35:41Z saulius
;
2023-05-23T09:21:10+03:00
;Derived atom types and hydrogen counts
from atom names that follow the AMCSD naming convention
(Wat == water, O-H == hydroxyl).
;

loop_
_cod_related_entry_id
_cod_related_entry_database
_cod_related_entry_code
1 AMCSD 0017095
